data_4107643
loop_
_publ_author_name
'Robert Weiss'
'Matthias Bess'
'Stefan M. Huber'
'Frank W. Heinemann'

_publ_section_title
;
 Nucleophilic \b-Oniovinylation: Concept, Mechanism, Scope, and
 Applications
;
_journal_name_full 'Journal of the American Chemical Society'
_journal_page_first 4610
_journal_page_last 4617
_journal_paper_doi 10.1021/ja071316a
_journal_volume 130
_journal_year 2008
_chemical_formula_sum 'C13 H15 F3 N2 O9 S'
_chemical_formula_weight 432.33
_chemical_name_systematic
; 
 ? 
;
_space_group_IT_number 2
_symmetry_cell_setting triclinic
_symmetry_space_group_name_Hall '-P 1'
_symmetry_space_group_name_H-M 'P -1'
_atom_sites_solution_hydrogens geom
_atom_sites_solution_primary direct
_atom_sites_solution_secondary difmap
_audit_creation_method SHELXL-97
_cell_angle_alpha 84.428(2)
_cell_angle_beta 74.5110(10)
_cell_angle_gamma 75.7100(14)
_cell_formula_units_Z 2
_cell_length_a 9.3648(3)
_cell_length_b 9.4521(2)
_cell_length_c 11.0705(3)
_cell_measurement_reflns_used 4049
_cell_measurement_temperature 173(2)
_cell_volume 914.61(4)
_computing_cell_refinement DENZO-SMN
_computing_data_collection 'Nonius Collect'
_computing_data_reduction DENZO-SMN
_computing_molecular_graphics 'SHELXTL NT'
_computing_publication_material 'SHELXTL NT'
_computing_structure_refinement 'SHELXL-97 (Sheldrick, 1997)'
_computing_structure_solution 'SHELXS-97 (Sheldrick, 1990)'
_diffrn_ambient_temperature 173(2)
_diffrn_detector_area_resol_mean 9
_diffrn_measured_fraction_theta_full 0.999
_diffrn_measured_fraction_theta_max 0.999
_diffrn_measurement_device_type 'Nonius KappaCCD'
_diffrn_radiation_monochromator graphite
_diffrn_radiation_source 'fine-focus rotating anode'
_diffrn_radiation_type MoK\a
_diffrn_radiation_wavelength 0.71073
_diffrn_reflns_av_R_equivalents 0.0171
_diffrn_reflns_av_sigmaI/netI 0.0299
_diffrn_reflns_limit_h_max 12
_diffrn_reflns_limit_h_min -12
_diffrn_reflns_limit_k_max 11
_diffrn_reflns_limit_k_min -12
_diffrn_reflns_limit_l_max 14
_diffrn_reflns_limit_l_min -14
_diffrn_reflns_number 8000
_diffrn_reflns_theta_full 27.50
_diffrn_reflns_theta_max 27.50
_diffrn_reflns_theta_min 1.91
_exptl_absorpt_coefficient_mu 0.257
_exptl_absorpt_correction_T_max 0.9503
_exptl_absorpt_correction_T_min 0.9503
_exptl_absorpt_correction_type 'empirical (Scalepack)'
_exptl_crystal_colour colorless
_exptl_crystal_density_diffrn 1.570
_exptl_crystal_description block
_exptl_crystal_F_000 444
_exptl_crystal_size_max 0.20
_exptl_crystal_size_mid 0.20
_exptl_crystal_size_min 0.20
_refine_diff_density_max 0.256
_refine_diff_density_min -0.439
_refine_diff_density_rms 0.062
_refine_ls_extinction_method none
_refine_ls_goodness_of_fit_ref 1.048
_refine_ls_hydrogen_treatment 'riding model'
_refine_ls_matrix_type full
_refine_ls_number_parameters 257
_refine_ls_number_reflns 4193
_refine_ls_number_restraints 0
_refine_ls_restrained_S_all 1.048
_refine_ls_R_factor_all 0.0520
_refine_ls_R_factor_gt 0.0392
_refine_ls_shift/su_max 0.085
_refine_ls_shift/su_mean 0.001
_refine_ls_structure_factor_coef Fsqd
_refine_ls_weighting_details 'calc w=1/[\s^2^(Fo^2^)+(0.0578P)^2^+0.2449P] where P=(Fo^2^+2Fc^2^)/3'
_refine_ls_weighting_scheme calc
_refine_ls_wR_factor_gt 0.1009
_refine_ls_wR_factor_ref 0.1084
_reflns_number_gt 3371
_reflns_number_total 4193
_reflns_threshold_expression >2sigma(I)
_cod_data_source_file ja071316a-file012.cif
_cod_data_source_block matb06
_cod_database_code 4107643

loop_
_symmetry_equiv_pos_as_xyz
'x, y, z'
'-x, -y, -z'

loop_
_atom_site_label
_atom_site_type_symbol
_atom_site_fract_x
_atom_site_fract_y
_atom_site_fract_z
_atom_site_U_iso_or_equiv
_atom_site_adp_type
_atom_site_occupancy
_atom_site_symmetry_multiplicity
_atom_site_calc_flag
_atom_site_refinement_flags
O1A O 0.26407(13) 1.30223(12) 0.63988(11) 0.0300(3) Uani 1 1 d .
O1 O 0.26472(15) 1.14888(14) 0.49609(11) 0.0364(3) Uani 1 1 d .
C1 C 0.27767(17) 1.17201(17) 0.59722(15) 0.0266(3) Uani 1 1 d .
C1A C 0.2424(3) 1.4238(2) 0.55121(19) 0.0437(5) Uani 1 1 d .
H1AA H 0.2264 1.5155 0.5926 0.066 Uiso 1 1 calc R
H1AB H 0.1532 1.4245 0.5205 0.066 Uiso 1 1 calc R
H1AC H 0.3328 1.4135 0.4804 0.066 Uiso 1 1 calc R
C2 C 0.31657(17) 1.05141(17) 0.68986(14) 0.0233(3) Uani 1 1 d .
C3 C 0.33689(17) 0.91147(17) 0.66555(14) 0.0236(3) Uani 1 1 d .
O4A O 0.16233(13) 0.86952(12) 0.56453(11) 0.0292(3) Uani 1 1 d .
O4 O 0.40905(13) 0.82093(14) 0.45906(11) 0.0353(3) Uani 1 1 d .
C4 C 0.30804(17) 0.86502(17) 0.54940(14) 0.0244(3) Uani 1 1 d .
C4A C 0.1232(2) 0.8293(2) 0.45563(18) 0.0394(4) Uani 1 1 d .
H4AA H 0.0158 0.8248 0.4782 0.059 Uiso 1 1 calc R
H4AB H 0.1871 0.7335 0.4279 0.059 Uiso 1 1 calc R
H4AC H 0.1405 0.9024 0.3876 0.059 Uiso 1 1 calc R
O5 O 0.47812(15) 0.79762(13) 0.81470(11) 0.0359(3) Uani 1 1 d .
O5A O 0.37073(15) 0.66491(12) 0.72291(12) 0.0368(3) Uani 1 1 d .
C5 C 0.40252(18) 0.78741(17) 0.74527(14) 0.0261(3) Uani 1 1 d .
C5A C 0.4306(3) 0.5352(2) 0.7923(2) 0.0526(6) Uani 1 1 d .
H5AA H 0.3883 0.4545 0.7794 0.079 Uiso 1 1 calc R
H5AB H 0.4019 0.5554 0.8819 0.079 Uiso 1 1 calc R
H5AC H 0.5418 0.5084 0.7625 0.079 Uiso 1 1 calc R
N11 N 0.33199(14) 1.09244(13) 0.80601(12) 0.0229(3) Uani 1 1 d .
C12 C 0.23599(18) 1.07393(17) 0.91674(15) 0.0254(3) Uani 1 1 d .
H12A H 0.1500 1.0327 0.9298 0.030 Uiso 1 1 calc R
N13 N 0.28113(15) 1.12285(14) 1.00489(12) 0.0246(3) Uani 1 1 d .
C13A C 0.2025(2) 1.1253(2) 1.13913(15) 0.0332(4) Uani 1 1 d .
H13A H 0.1880 1.0274 1.1686 0.050 Uiso 1 1 calc R
H13B H 0.1031 1.1944 1.1517 0.050 Uiso 1 1 calc R
H13C H 0.2640 1.1556 1.1865 0.050 Uiso 1 1 calc R
C14 C 0.41101(18) 1.17342(17) 0.94960(15) 0.0256(3) Uani 1 1 d .
H14A H 0.4672 1.2137 0.9916 0.031 Uiso 1 1 calc R
C15 C 0.44310(18) 1.15497(17) 0.82534(15) 0.0253(3) Uani 1 1 d .
H15A H 0.5257 1.1799 0.7631 0.030 Uiso 1 1 calc R
S100 S 0.13631(5) 0.74403(4) 0.11951(4) 0.03021(13) Uani 1 1 d .
C100 C 0.1022(2) 0.5610(2) 0.14853(19) 0.0455(5) Uani 1 1 d .
O101 O 0.28803(15) 0.72472(17) 0.13353(15) 0.0500(4) Uani 1 1 d .
F101 F 0.1083(2) 0.51225(16) 0.26488(14) 0.0755(5) Uani 1 1 d .
O102 O 0.11926(16) 0.78147(15) -0.00597(12) 0.0423(3) Uani 1 1 d .
F102 F 0.20601(18) 0.46687(13) 0.06945(14) 0.0742(5) Uani 1 1 d .
O103 O 0.01817(14) 0.82719(13) 0.21584(12) 0.0366(3) Uani 1 1 d .
F103 F -0.03369(16) 0.55706(16) 0.13604(14) 0.0676(4) Uani 1 1 d .

loop_
_atom_site_aniso_label
_atom_site_aniso_U_11
_atom_site_aniso_U_22
_atom_site_aniso_U_33
_atom_site_aniso_U_23
_atom_site_aniso_U_13
_atom_site_aniso_U_12
O1A 0.0336(6) 0.0262(5) 0.0300(6) 0.0023(5) -0.0105(5) -0.0052(5)
O1 0.0489(8) 0.0394(7) 0.0290(6) 0.0058(5) -0.0211(6) -0.0155(6)
C1 0.0242(8) 0.0304(8) 0.0274(8) 0.0017(6) -0.0097(6) -0.0082(6)
C1A 0.0562(12) 0.0315(9) 0.0430(11) 0.0121(8) -0.0179(9) -0.0082(8)
C2 0.0214(7) 0.0298(8) 0.0211(7) -0.0004(6) -0.0085(6) -0.0073(6)
C3 0.0219(7) 0.0305(8) 0.0203(7) -0.0013(6) -0.0077(6) -0.0068(6)
O4A 0.0264(6) 0.0367(6) 0.0292(6) -0.0050(5) -0.0129(5) -0.0081(5)
O4 0.0303(6) 0.0520(7) 0.0247(6) -0.0085(5) -0.0067(5) -0.0094(5)
C4 0.0263(8) 0.0273(7) 0.0227(8) 0.0004(6) -0.0103(6) -0.0075(6)
C4A 0.0404(10) 0.0483(10) 0.0402(10) -0.0089(8) -0.0247(8) -0.0112(8)
O5 0.0437(7) 0.0374(6) 0.0338(7) 0.0010(5) -0.0243(6) -0.0076(5)
O5A 0.0527(8) 0.0254(6) 0.0393(7) 0.0014(5) -0.0249(6) -0.0085(5)
C5 0.0275(8) 0.0284(8) 0.0221(8) -0.0015(6) -0.0068(6) -0.0051(6)
C5A 0.0820(16) 0.0282(9) 0.0515(12) 0.0086(8) -0.0314(12) -0.0081(10)
N11 0.0250(6) 0.0250(6) 0.0215(6) -0.0007(5) -0.0092(5) -0.0075(5)
C12 0.0257(8) 0.0275(7) 0.0249(8) 0.0002(6) -0.0088(6) -0.0074(6)
N13 0.0291(7) 0.0252(6) 0.0209(6) -0.0004(5) -0.0089(5) -0.0061(5)
C13A 0.0406(10) 0.0381(9) 0.0206(8) -0.0008(7) -0.0041(7) -0.0127(7)
C14 0.0282(8) 0.0269(7) 0.0249(8) -0.0008(6) -0.0105(6) -0.0085(6)
C15 0.0254(8) 0.0276(7) 0.0261(8) -0.0008(6) -0.0096(6) -0.0087(6)
S100 0.0276(2) 0.0291(2) 0.0355(2) -0.00093(16) -0.01011(17) -0.00718(16)
C100 0.0498(12) 0.0354(10) 0.0442(11) -0.0038(8) 0.0033(9) -0.0121(9)
O101 0.0293(7) 0.0601(9) 0.0641(10) -0.0012(7) -0.0176(7) -0.0108(6)
F101 0.0996(12) 0.0547(8) 0.0566(9) 0.0217(7) -0.0042(8) -0.0150(8)
O102 0.0475(8) 0.0438(7) 0.0343(7) 0.0033(6) -0.0115(6) -0.0087(6)
F102 0.0849(10) 0.0318(6) 0.0805(10) -0.0134(6) 0.0214(8) -0.0082(6)
O103 0.0333(6) 0.0374(7) 0.0405(7) -0.0118(6) -0.0118(5) -0.0038(5)
F103 0.0646(9) 0.0728(9) 0.0725(9) -0.0271(7) 0.0056(7) -0.0445(7)

loop_
_atom_type_symbol
_atom_type_description
_atom_type_scat_dispersion_real
_atom_type_scat_dispersion_imag
_atom_type_scat_source
C C 0.0033 0.0016 'International Tables Vol C Tables 4.2.6.8 and 6.1.1.4'
H H 0.0000 0.0000 'International Tables Vol C Tables 4.2.6.8 and 6.1.1.4'
N N 0.0061 0.0033 'International Tables Vol C Tables 4.2.6.8 and 6.1.1.4'
O O 0.0106 0.0060 'International Tables Vol C Tables 4.2.6.8 and 6.1.1.4'
F F 0.0171 0.0103 'International Tables Vol C Tables 4.2.6.8 and 6.1.1.4'
S S 0.1246 0.1234 'International Tables Vol C Tables 4.2.6.8 and 6.1.1.4'

loop_
_geom_angle_atom_site_label_1
_geom_angle_atom_site_label_2
_geom_angle_atom_site_label_3
_geom_angle
C1 O1A C1A 115.33(13)
O1 C1 O1A 125.79(15)
O1 C1 C2 122.43(14)
O1A C1 C2 111.75(13)
C3 C2 N11 120.95(14)
C3 C2 C1 121.77(13)
N11 C2 C1 117.28(13)
C2 C3 C5 123.02(13)
C2 C3 C4 122.30(14)
C5 C3 C4 114.49(13)
C4 O4A C4A 115.14(13)
O4 C4 O4A 125.81(14)
O4 C4 C3 122.70(14)
O4A C4 C3 111.33(13)
C5 O5A C5A 115.74(14)
O5 C5 O5A 125.30(15)
O5 C5 C3 124.54(15)
O5A C5 C3 110.09(13)
C12 N11 C15 108.76(13)
C12 N11 C2 123.24(13)
C15 N11 C2 128.00(13)
N13 C12 N11 108.35(13)
C12 N13 C14 108.88(13)
C12 N13 C13A 124.87(14)
C14 N13 C13A 126.24(13)
C15 C14 N13 107.42(13)
C14 C15 N11 106.59(14)
O101 S100 O102 115.17(9)
O101 S100 O103 114.92(8)
O102 S100 O103 114.39(8)
O101 S100 C100 103.38(10)
O102 S100 C100 103.63(9)
O103 S100 C100 103.07(8)
F103 C100 F102 107.68(17)
F103 C100 F101 107.35(17)
F102 C100 F101 107.53(18)
F103 C100 S100 111.86(15)
F102 C100 S100 111.29(13)
F101 C100 S100 110.93(15)

loop_
_geom_bond_atom_site_label_1
_geom_bond_atom_site_label_2
_geom_bond_distance
O1A C1 1.3257(19)
O1A C1A 1.448(2)
O1 C1 1.204(2)
C1 C2 1.500(2)
C2 C3 1.333(2)
C2 N11 1.4313(18)
C3 C5 1.505(2)
C3 C4 1.508(2)
O4A C4 1.3200(18)
O4A C4A 1.4581(19)
O4 C4 1.2041(19)
O5 C5 1.2001(19)
O5A C5 1.3251(19)
O5A C5A 1.454(2)
N11 C12 1.337(2)
N11 C15 1.3873(19)
C12 N13 1.323(2)
N13 C14 1.384(2)
N13 C13A 1.471(2)
C14 C15 1.346(2)
S100 O101 1.4354(13)
S100 O102 1.4407(14)
S100 O103 1.4431(13)
S100 C100 1.819(2)
C100 F103 1.326(3)
C100 F102 1.331(2)
C100 F101 1.336(3)
